data_8105607
loop_
_publ_author_name
'Zeng, Dai'
'Xing, Ai-Ping'
'Wei, Jun-Jun'
'Chu, Yi-Xin'
'Zhang, Shu-Ling'

_publ_section_title
;
 Crystal structure of
 3-((1H-benzo[d]imidazol-2-yl)amino)-2-(1H-benzo[d]imidazol-2-yl)isoindolin-1-one,
 C22H16N6O
;
_journal_issue 2
_journal_name_full 'Zeitschrift f\"ur Kristallographie - New Crystal Structures'
_journal_page_first 249
_journal_page_last 251
_journal_paper_doi 10.1515/ncrs-2018-0286
_journal_volume 234
_journal_year 2019
_chemical_formula_moiety 'C22 H16 N6 O'
_chemical_formula_sum 'C22 H16 N6 O'
_chemical_formula_weight 380.41
_space_group_crystal_system monoclinic
_space_group_IT_number 14
_space_group_name_Hall '-P 2ybc'
_space_group_name_H-M_alt 'P 1 21/c 1'
_atom_sites_solution_hydrogens mixed
_atom_sites_solution_primary direct
_cell_angle_alpha 90
_cell_angle_beta 102.345(4)
_cell_angle_gamma 90
_cell_formula_units_Z 8
_cell_length_a 13.2081(5)
_cell_length_b 23.3620(11)
_cell_length_c 12.2769(5)
_cell_measurement_reflns_used 2528
_cell_measurement_temperature 293(2)
_cell_measurement_theta_max 60.4970
_cell_measurement_theta_min 3.9160
_cell_volume 3700.7(3)
_computing_cell_refinement
;
CrysAlisPro, Agilent Technologies,
Version 1.171.37.35 (release 13-08-2014 CrysAlis171 .NET)
(compiled Aug 13 2014,18:06:01)
;
_computing_data_collection
;
CrysAlisPro, Agilent Technologies,
Version 1.171.37.35 (release 13-08-2014 CrysAlis171 .NET)
(compiled Aug 13 2014,18:06:01)
;
_computing_data_reduction
;
CrysAlisPro, Agilent Technologies,
Version 1.171.37.35 (release 13-08-2014 CrysAlis171 .NET)
(compiled Aug 13 2014,18:06:01)
;
_computing_molecular_graphics 'Olex2 (Dolomanov et al., 2009)'
_computing_publication_material 'Olex2 (Dolomanov et al., 2009)'
_computing_structure_refinement 'ShelXL (Sheldrick, 2015)'
_computing_structure_solution 'ShelXS (Sheldrick, 2008)'
_diffrn_ambient_temperature 293(2)
_diffrn_detector 'CCD plate'
_diffrn_detector_area_resol_mean 16.2312
_diffrn_detector_type Eos
_diffrn_measured_fraction_theta_full 1.000
_diffrn_measured_fraction_theta_max 1.000
_diffrn_measurement_details
;
#__ type_ start__ end____ width___ exp.time_
  1 omega -106.00  -76.00   0.5000   13.0000
omega____ theta____ kappa____ phi______ frames
    -      -33.5000  178.0000  -60.0000 60

#__ type_ start__ end____ width___ exp.time_
  2 omega  -82.00  -14.00   0.5000   13.0000
omega____ theta____ kappa____ phi______ frames
    -      -33.5000  -77.0000  120.0000 136

#__ type_ start__ end____ width___ exp.time_
  3 omega  -47.00  -15.00   0.5000   13.0000
omega____ theta____ kappa____ phi______ frames
    -      -33.5000   37.0000  120.0000 64

#__ type_ start__ end____ width___ exp.time_
  4 omega   16.00   59.00   0.5000   13.0000
omega____ theta____ kappa____ phi______ frames
    -       36.5461   37.0000  -30.0000 86

#__ type_ start__ end____ width___ exp.time_
  5 omega   70.00  104.00   0.5000   13.0000
omega____ theta____ kappa____ phi______ frames
    -       36.5461   57.0000  -90.0000 68

#__ type_ start__ end____ width___ exp.time_
  6 omega   22.00  106.00   0.5000   13.0000
omega____ theta____ kappa____ phi______ frames
    -       36.5461   37.0000 -120.0000 168

#__ type_ start__ end____ width___ exp.time_
  7 omega  -12.00   34.00   0.5000   13.0000
omega____ theta____ kappa____ phi______ frames
    -       36.5461  -57.0000   30.0000 92

#__ type_ start__ end____ width___ exp.time_
  8 omega   66.00   93.00   0.5000   13.0000
omega____ theta____ kappa____ phi______ frames
    -       36.5461  178.0000 -150.0000 54

#__ type_ start__ end____ width___ exp.time_
  9 omega   24.00   62.00   0.5000   13.0000
omega____ theta____ kappa____ phi______ frames
    -       36.5461   57.0000  -90.0000 76

#__ type_ start__ end____ width___ exp.time_
 10 omega   33.00   76.00   0.5000   13.0000
omega____ theta____ kappa____ phi______ frames
    -       36.5461  -99.0000  -60.0000 86

#__ type_ start__ end____ width___ exp.time_
 11 omega   58.00  111.00   0.5000   13.0000
omega____ theta____ kappa____ phi______ frames
    -       36.5461  178.0000  -90.0000 106

#__ type_ start__ end____ width___ exp.time_
 12 omega   82.00  107.00   0.5000   13.0000
omega____ theta____ kappa____ phi______ frames
    -       36.5461   37.0000  -30.0000 50

#__ type_ start__ end____ width___ exp.time_
 13 omega  -34.00   29.00   0.5000   13.0000
omega____ theta____ kappa____ phi______ frames
    -       36.5461  -19.0000   60.0000 126

#__ type_ start__ end____ width___ exp.time_
 14 omega   81.00  159.00   0.5000   13.0000
omega____ theta____ kappa____ phi______ frames
    -      108.0000   77.0000  -90.0000 156

#__ type_ start__ end____ width___ exp.time_
 15 omega   47.00   89.00   0.5000   13.0000
omega____ theta____ kappa____ phi______ frames
    -      108.0000  -30.0000 -180.0000 84

#__ type_ start__ end____ width___ exp.time_
 16 omega   37.00   86.00   0.5000   13.0000
omega____ theta____ kappa____ phi______ frames
    -      108.0000  -30.0000   90.0000 98

#__ type_ start__ end____ width___ exp.time_
 17 omega   38.00  109.00   0.5000   13.0000
omega____ theta____ kappa____ phi______ frames
    -      108.0000  -94.0000  150.0000 142

#__ type_ start__ end____ width___ exp.time_
 18 omega   39.00   89.00   0.5000   13.0000
omega____ theta____ kappa____ phi______ frames
    -      108.0000  -45.0000  150.0000 100

#__ type_ start__ end____ width___ exp.time_
 19 omega   38.00   86.00   0.5000   13.0000
omega____ theta____ kappa____ phi______ frames
    -      108.0000  -30.0000  -60.0000 96

#__ type_ start__ end____ width___ exp.time_
 20 omega   44.00   87.00   0.5000   13.0000
omega____ theta____ kappa____ phi______ frames
    -      108.0000  -94.0000  -90.0000 86

#__ type_ start__ end____ width___ exp.time_
 21 omega  111.00  145.00   0.5000   13.0000
omega____ theta____ kappa____ phi______ frames
    -      108.0000   45.0000 -180.0000 68

#__ type_ start__ end____ width___ exp.time_
 22 omega   46.00  110.00   0.5000   13.0000
omega____ theta____ kappa____ phi______ frames
    -      108.0000  -77.0000  150.0000 128

#__ type_ start__ end____ width___ exp.time_
 23 omega   84.00  170.00   0.5000   13.0000
omega____ theta____ kappa____ phi______ frames
    -      108.0000   30.0000 -120.0000 172
;
_diffrn_measurement_device 'four-circle diffractometer'
_diffrn_measurement_device_type 'Xcalibur, Eos, Gemini'
_diffrn_measurement_method '\w scans'
_diffrn_orient_matrix_UB_11 0.0195275000
_diffrn_orient_matrix_UB_12 0.0593831000
_diffrn_orient_matrix_UB_13 0.0549330000
_diffrn_orient_matrix_UB_21 0.0020784000
_diffrn_orient_matrix_UB_22 0.0267096000
_diffrn_orient_matrix_UB_23 -0.1142595000
_diffrn_orient_matrix_UB_31 -0.1177960000
_diffrn_orient_matrix_UB_32 0.0103047000
_diffrn_orient_matrix_UB_33 -0.0207572000
_diffrn_radiation_monochromator graphite
_diffrn_radiation_probe x-ray
_diffrn_radiation_type CuK\a
_diffrn_radiation_wavelength 1.54184
_diffrn_reflns_av_R_equivalents 0.0393
_diffrn_reflns_av_unetI/netI 0.0644
_diffrn_reflns_Laue_measured_fraction_full 1.000
_diffrn_reflns_Laue_measured_fraction_max 1.000
_diffrn_reflns_limit_h_max 13
_diffrn_reflns_limit_h_min -15
_diffrn_reflns_limit_k_max 27
_diffrn_reflns_limit_k_min -25
_diffrn_reflns_limit_l_max 13
_diffrn_reflns_limit_l_min -14
_diffrn_reflns_number 16853
_diffrn_reflns_point_group_measured_fraction_full 1.000
_diffrn_reflns_point_group_measured_fraction_max 1.000
_diffrn_reflns_theta_full 67.083
_diffrn_reflns_theta_max 67.083
_diffrn_reflns_theta_min 3.784
_diffrn_source 'Enhance (Cu) X-ray Source'
_exptl_absorpt_coefficient_mu 0.720
_exptl_absorpt_correction_T_max 1.00000
_exptl_absorpt_correction_T_min 0.81322
_exptl_absorpt_correction_type multi-scan
_exptl_absorpt_process_details
;
CrysAlisPro, Agilent Technologies,
Version 1.171.37.35 (release 13-08-2014 CrysAlis171 .NET)
(compiled Aug 13 2014,18:06:01)
Empirical absorption correction using spherical harmonics,
 implemented in SCALE3 ABSPACK scaling algorithm.
;
_exptl_crystal_colour colourless
_exptl_crystal_colour_primary colourless
_exptl_crystal_density_diffrn 1.366
_exptl_crystal_description prism
_exptl_crystal_F_000 1584
_exptl_crystal_size_max 0.1
_exptl_crystal_size_mid 0.09
_exptl_crystal_size_min 0.08
_refine_diff_density_max 0.218
_refine_diff_density_min -0.193
_refine_diff_density_rms 0.049
_refine_ls_extinction_coef 0.00072(9)
_refine_ls_extinction_expression Fc^*^=kFc[1+0.001xFc^2^\l^3^/sin(2\q)]^-1/4^
_refine_ls_extinction_method 'SHELXL-2014/7 (Sheldrick 2014'
_refine_ls_goodness_of_fit_ref 1.013
_refine_ls_hydrogen_treatment mixed
_refine_ls_matrix_type full
_refine_ls_number_parameters 544
_refine_ls_number_reflns 6602
_refine_ls_number_restraints 0
_refine_ls_restrained_S_all 1.013
_refine_ls_R_factor_all 0.1191
_refine_ls_R_factor_gt 0.0648
_refine_ls_shift/su_max 0.000
_refine_ls_shift/su_mean 0.000
_refine_ls_structure_factor_coef Fsqd
_refine_ls_weighting_details 'w=1/[\s^2^(Fo^2^)+(0.0657P)^2^] where P=(Fo^2^+2Fc^2^)/3'
_refine_ls_weighting_scheme calc
_refine_ls_wR_factor_gt 0.1400
_refine_ls_wR_factor_ref 0.1730
_reflns_Friedel_coverage 0.000
_reflns_Friedel_fraction_full .
_reflns_Friedel_fraction_max .
_reflns_number_gt 3589
_reflns_number_total 6602
_reflns_threshold_expression 'I > 2\s(I)'
_cod_data_source_file suppl_ncrs-2018-0286_suppl.cif
_cod_data_source_block 2
_cod_database_code 8105607
_shelx_space_group_comment
;
The symmetry employed for this shelxl refinement is uniquely defined
by the following loop, which should always be used as a source of
symmetry information in preference to the above space-group names.
They are only intended as comments.
;
_shelx_estimated_absorpt_t_max 0.945
_shelx_estimated_absorpt_t_min 0.931
_reflns_odcompleteness_completeness 99.93
_reflns_odcompleteness_iscentric 1
_reflns_odcompleteness_theta 66.97
_olex2_refinement_description
;
1. Fixed Uiso
 At 1.2 times of:
  All C(H) groups, All N(H) groups
2.a Ternary CH refined with riding coordinates:
 C8(H8), C8'(H8')
2.b Aromatic/amide H refined with riding coordinates:
 C1(H1), C2(H2A), C3(H3), C4(H4A), C12(H12), C13(H13), C14(H14), C15(H15),
 C19(H19), C20(H20), C21(H21), C22(H22), N4(H4), C1'(H1'), C2'(H2'A), C3'(H3'),
 C4'(H4'A), C12'(H12'), C13'(H13'), C14'(H14'), C15'(H15'), C19'(H19'),
 C20'(H20'), C21'(H21'), C22'(H22')
;

loop_
_space_group_symop_operation_xyz
'x, y, z'
'-x, y+1/2, -z+1/2'
'-x, -y, -z'
'x, -y-1/2, z-1/2'

loop_
_atom_site_label
_atom_site_type_symbol
_atom_site_fract_x
_atom_site_fract_y
_atom_site_fract_z
_atom_site_U_iso_or_equiv
_atom_site_adp_type
_atom_site_occupancy
_atom_site_site_symmetry_order
_atom_site_calc_flag
_atom_site_refinement_flags_posn
_atom_site_refinement_flags_adp
_atom_site_refinement_flags_occupancy
_atom_site_disorder_assembly
_atom_site_disorder_group
C1 C 0.2005(3) 0.68776(17) 0.3055(3) 0.0926(13) Uani 1 1 d . . . . .
H1 H 0.2624 0.6976 0.2857 0.111 Uiso 1 1 calc R . . . .
C2 C 0.1527(4) 0.72488(17) 0.3658(4) 0.1004(14) Uani 1 1 d . . . . .
H2A H 0.1821 0.7605 0.3864 0.121 Uiso 1 1 calc R . . . .
C3 C 0.0615(3) 0.70973(16) 0.3960(3) 0.0876(12) Uani 1 1 d . . . . .
H3 H 0.0309 0.7351 0.4376 0.105 Uiso 1 1 calc R . . . .
C4 C 0.0146(3) 0.65705(14) 0.3651(3) 0.0708(10) Uani 1 1 d . . . . .
H4A H -0.0466 0.6468 0.3860 0.085 Uiso 1 1 calc R . . . .
C5 C 0.0616(3) 0.62050(14) 0.3027(3) 0.0604(9) Uani 1 1 d . . . . .
C6 C 0.1536(3) 0.63508(15) 0.2749(3) 0.0684(10) Uani 1 1 d . . . . .
C7 C 0.1888(3) 0.58847(16) 0.2134(3) 0.0726(10) Uani 1 1 d . . . . .
C8 C 0.0265(2) 0.56201(13) 0.2593(3) 0.0577(8) Uani 1 1 d . . . . .
H8 H -0.0367 0.5658 0.2011 0.069 Uiso 1 1 calc R . . . .
C9 C 0.1121(3) 0.49821(15) 0.1383(3) 0.0603(9) Uani 1 1 d . . . . .
C10 C 0.1661(3) 0.43344(15) 0.0332(3) 0.0645(9) Uani 1 1 d . . . . .
C11 C 0.0683(3) 0.41969(14) 0.0505(2) 0.0596(9) Uani 1 1 d . . . . .
C12 C 0.0196(3) 0.36940(15) 0.0080(3) 0.0714(10) Uani 1 1 d . . . . .
H12 H -0.0458 0.3600 0.0191 0.086 Uiso 1 1 calc R . . . .
C13 C 0.0709(3) 0.33397(16) -0.0510(3) 0.0804(11) Uani 1 1 d . . . . .
H13 H 0.0402 0.2997 -0.0791 0.096 Uiso 1 1 calc R . . . .
C14 C 0.1685(3) 0.34842(17) -0.0696(3) 0.0831(12) Uani 1 1 d . . . . .
H14 H 0.2011 0.3237 -0.1106 0.100 Uiso 1 1 calc R . . . .
C15 C 0.2178(3) 0.39868(17) -0.0285(3) 0.0769(11) Uani 1 1 d . . . . .
H15 H 0.2823 0.4086 -0.0417 0.092 Uiso 1 1 calc R . . . .
C16 C -0.0725(2) 0.48660(13) 0.3331(3) 0.0549(8) Uani 1 1 d . . . . .
C17 C -0.1854(2) 0.42250(13) 0.2513(3) 0.0568(8) Uani 1 1 d . . . . .
C18 C -0.1784(2) 0.42272(13) 0.3669(3) 0.0553(8) Uani 1 1 d . . . . .
C19 C -0.2358(2) 0.38377(14) 0.4137(3) 0.0667(9) Uani 1 1 d . . . . .
H19 H -0.2335 0.3839 0.4899 0.080 Uiso 1 1 calc R . . . .
C20 C -0.2967(3) 0.34473(15) 0.3440(3) 0.0729(10) Uani 1 1 d . . . . .
H20 H -0.3349 0.3179 0.3744 0.087 Uiso 1 1 calc R . . . .
C21 C -0.3020(3) 0.34466(15) 0.2295(3) 0.0732(10) Uani 1 1 d . . . . .
H21 H -0.3429 0.3176 0.1850 0.088 Uiso 1 1 calc R . . . .
C22 C -0.2475(3) 0.38419(15) 0.1809(3) 0.0687(10) Uani 1 1 d . . . . .
H22 H -0.2524 0.3850 0.1042 0.082 Uiso 1 1 calc R . . . .
N1 N 0.1148(2) 0.54550(11) 0.2065(2) 0.0592(7) Uani 1 1 d . . . . .
N2 N 0.1934(2) 0.48418(14) 0.0902(2) 0.0677(8) Uani 1 1 d . . . . .
H2 H 0.248(3) 0.5084(16) 0.093(3) 0.113(16) Uiso 1 1 d . . . . .
N3 N 0.0355(2) 0.46189(11) 0.1159(2) 0.0598(7) Uani 1 1 d . . . . .
N4 N 0.0062(2) 0.52544(11) 0.3452(2) 0.0596(7) Uani 1 1 d . . . . .
H4 H 0.0468 0.5281 0.4098 0.072 Uiso 1 1 calc R . . . .
N5 N -0.1199(2) 0.46600(11) 0.2304(2) 0.0586(7) Uani 1 1 d . . . . .
H5 H -0.080(3) 0.4685(15) 0.172(3) 0.101(13) Uiso 1 1 d . . . . .
N6 N -0.10730(19) 0.46445(11) 0.4175(2) 0.0573(7) Uani 1 1 d . . . . .
O1 O 0.2657(2) 0.58563(12) 0.1736(2) 0.0966(9) Uani 1 1 d . . . . .
C1' C 0.5709(4) 0.61141(15) 0.4154(3) 0.0849(12) Uani 1 1 d . . . . .
H1' H 0.5414 0.6335 0.4635 0.102 Uiso 1 1 calc R . . . .
C2' C 0.6610(4) 0.62809(18) 0.3852(3) 0.0923(13) Uani 1 1 d . . . . .
H2'A H 0.6927 0.6623 0.4123 0.111 Uiso 1 1 calc R . . . .
C3' C 0.7048(3) 0.59438(16) 0.3149(3) 0.0856(12) Uani 1 1 d . . . . .
H3' H 0.7662 0.6061 0.2962 0.103 Uiso 1 1 calc R . . . .
C4' C 0.6589(3) 0.54342(15) 0.2715(3) 0.0722(10) Uani 1 1 d . . . . .
H4'A H 0.6883 0.5213 0.2234 0.087 Uiso 1 1 calc R . . . .
C5' C 0.5693(3) 0.52668(13) 0.3015(3) 0.0599(9) Uani 1 1 d . . . . .
C6' C 0.5255(3) 0.56030(14) 0.3714(3) 0.0655(9) Uani 1 1 d . . . . .
C7' C 0.4312(3) 0.53296(15) 0.3886(3) 0.0734(10) Uani 1 1 d . . . . .
C8' C 0.5037(2) 0.47405(13) 0.2649(3) 0.0572(8) Uani 1 1 d . . . . .
H8' H 0.5428 0.4392 0.2909 0.069 Uiso 1 1 calc R . . . .
C9' C 0.3445(3) 0.44209(16) 0.3286(3) 0.0644(9) Uani 1 1 d . . . . .
C10' C 0.2023(3) 0.40383(18) 0.3621(3) 0.0757(11) Uani 1 1 d . . . . .
C11' C 0.2509(3) 0.36669(17) 0.3015(3) 0.0683(10) Uani 1 1 d . . . . .
C12' C 0.2088(3) 0.31345(18) 0.2679(3) 0.0876(12) Uani 1 1 d . . . . .
H12' H 0.2417 0.2882 0.2283 0.105 Uiso 1 1 calc R . . . .
C13' C 0.1156(4) 0.2997(2) 0.2959(3) 0.1013(15) Uani 1 1 d . . . . .
H13' H 0.0842 0.2648 0.2729 0.122 Uiso 1 1 calc R . . . .
C14' C 0.0682(3) 0.3367(2) 0.3574(4) 0.1057(17) Uani 1 1 d . . . . .
H14' H 0.0060 0.3259 0.3753 0.127 Uiso 1 1 calc R . . . .
C15' C 0.1106(3) 0.3893(2) 0.3931(4) 0.1007(15) Uani 1 1 d . . . . .
H15' H 0.0793 0.4138 0.4357 0.121 Uiso 1 1 calc R . . . .
C16' C 0.4794(2) 0.42445(13) 0.0847(3) 0.0520(8) Uani 1 1 d . . . . .
C17' C 0.4671(2) 0.33389(13) 0.0353(3) 0.0548(8) Uani 1 1 d . . . . .
C18' C 0.5025(2) 0.36689(13) -0.0434(3) 0.0530(8) Uani 1 1 d . . . . .
C19' C 0.5266(2) 0.34096(14) -0.1366(3) 0.0631(9) Uani 1 1 d . . . . .
H19' H 0.5530 0.3621 -0.1884 0.076 Uiso 1 1 calc R . . . .
C20' C 0.5102(3) 0.28292(15) -0.1497(3) 0.0727(10) Uani 1 1 d . . . . .
H20' H 0.5246 0.2648 -0.2121 0.087 Uiso 1 1 calc R . . . .
C21' C 0.4726(3) 0.25102(14) -0.0717(3) 0.0751(10) Uani 1 1 d . . . . .
H21' H 0.4616 0.2120 -0.0835 0.090 Uiso 1 1 calc R . . . .
C22' C 0.4510(3) 0.27567(14) 0.0230(3) 0.0698(10) Uani 1 1 d . . . . .
H22' H 0.4267 0.2541 0.0758 0.084 Uiso 1 1 calc R . . . .
N1' N 0.4194(2) 0.48286(11) 0.3265(2) 0.0625(7) Uani 1 1 d . . . . .
N2' N 0.2631(3) 0.45256(15) 0.3781(3) 0.0764(9) Uani 1 1 d . . . . .
H2' H 0.254(3) 0.4847(14) 0.411(3) 0.081(13) Uiso 1 1 d . . . . .
N3' N 0.3425(2) 0.39144(12) 0.2826(2) 0.0646(7) Uani 1 1 d . . . . .
N4' N 0.4679(2) 0.47268(11) 0.1448(2) 0.0568(7) Uani 1 1 d . . . . .
H4' H 0.471(2) 0.5046(12) 0.108(2) 0.063(10) Uiso 1 1 d . . . . .
N5' N 0.4545(2) 0.37164(11) 0.1178(2) 0.0579(7) Uani 1 1 d . . . . .
H5' H 0.425(2) 0.3693(15) 0.177(3) 0.082(12) Uiso 1 1 d . . . . .
N6' N 0.50950(19) 0.42455(10) -0.0116(2) 0.0553(7) Uani 1 1 d . . . . .
O1' O 0.3712(2) 0.54895(11) 0.4465(2) 0.1011(9) Uani 1 1 d . . . . .

loop_
_atom_site_aniso_label
_atom_site_aniso_U_11
_atom_site_aniso_U_22
_atom_site_aniso_U_33
_atom_site_aniso_U_23
_atom_site_aniso_U_13
_atom_site_aniso_U_12
C1 0.099(3) 0.079(3) 0.107(3) -0.006(3) 0.038(3) -0.030(2)
C2 0.129(4) 0.062(2) 0.119(4) -0.009(3) 0.044(3) -0.029(3)
C3 0.117(4) 0.058(2) 0.090(3) -0.010(2) 0.027(3) -0.002(2)
C4 0.086(3) 0.060(2) 0.070(2) 0.0006(18) 0.023(2) -0.0006(19)
C5 0.073(2) 0.058(2) 0.0495(19) 0.0011(16) 0.0119(17) -0.0020(18)
C6 0.080(3) 0.060(2) 0.067(2) 0.0038(18) 0.019(2) -0.0117(19)
C7 0.074(3) 0.077(3) 0.067(2) 0.001(2) 0.015(2) -0.011(2)
C8 0.060(2) 0.0562(19) 0.0547(19) 0.0022(16) 0.0077(16) 0.0014(16)
C9 0.064(2) 0.066(2) 0.0485(19) 0.0053(17) 0.0070(17) 0.0050(18)
C10 0.068(2) 0.073(2) 0.0494(19) -0.0016(18) 0.0065(17) 0.0101(19)
C11 0.073(2) 0.060(2) 0.0455(18) 0.0027(16) 0.0105(17) 0.0018(18)
C12 0.092(3) 0.067(2) 0.058(2) 0.0005(19) 0.021(2) -0.003(2)
C13 0.108(3) 0.068(2) 0.065(2) -0.004(2) 0.020(2) 0.004(2)
C14 0.100(3) 0.086(3) 0.061(2) -0.008(2) 0.011(2) 0.028(3)
C15 0.064(2) 0.100(3) 0.063(2) -0.010(2) 0.0067(18) 0.016(2)
C16 0.058(2) 0.0530(18) 0.0533(19) -0.0034(16) 0.0102(16) -0.0047(16)
C17 0.0528(19) 0.0564(19) 0.060(2) -0.0101(17) 0.0100(16) -0.0006(16)
C18 0.0511(19) 0.0527(18) 0.063(2) -0.0025(17) 0.0141(16) 0.0044(15)
C19 0.061(2) 0.068(2) 0.072(2) -0.0041(19) 0.0157(18) -0.0056(18)
C20 0.061(2) 0.068(2) 0.090(3) -0.003(2) 0.017(2) -0.0134(18)
C21 0.058(2) 0.066(2) 0.093(3) -0.016(2) 0.010(2) -0.0069(18)
C22 0.064(2) 0.074(2) 0.063(2) -0.0148(19) 0.0032(18) 0.0023(19)
N1 0.0587(17) 0.0586(16) 0.0612(17) -0.0041(14) 0.0146(13) -0.0051(14)
N2 0.060(2) 0.082(2) 0.0608(18) -0.0072(16) 0.0115(15) -0.0010(17)
N3 0.0673(18) 0.0626(17) 0.0498(15) 0.0006(14) 0.0129(14) -0.0012(15)
N4 0.0648(17) 0.0630(16) 0.0485(15) 0.0046(13) 0.0064(13) -0.0111(14)
N5 0.0599(17) 0.0663(18) 0.0482(16) -0.0041(14) 0.0085(14) -0.0048(14)
N6 0.0606(17) 0.0582(16) 0.0547(16) -0.0024(13) 0.0158(13) -0.0068(13)
O1 0.083(2) 0.110(2) 0.108(2) -0.0215(17) 0.0445(17) -0.0262(16)
C1' 0.139(4) 0.056(2) 0.054(2) -0.0062(18) 0.007(2) 0.008(2)
C2' 0.114(4) 0.068(3) 0.080(3) -0.004(2) -0.012(3) -0.005(3)
C3' 0.078(3) 0.072(2) 0.095(3) 0.000(2) -0.005(2) -0.005(2)
C4' 0.065(2) 0.059(2) 0.087(3) -0.0058(19) 0.002(2) -0.0008(18)
C5' 0.070(2) 0.0495(18) 0.056(2) -0.0013(16) 0.0053(17) 0.0073(17)
C6' 0.090(3) 0.0538(19) 0.051(2) 0.0028(17) 0.0110(19) 0.0037(19)
C7' 0.105(3) 0.064(2) 0.055(2) 0.0072(19) 0.025(2) 0.020(2)
C8' 0.065(2) 0.0526(18) 0.0545(19) 0.0035(16) 0.0139(17) 0.0085(16)
C9' 0.070(2) 0.070(2) 0.057(2) 0.0160(19) 0.0220(18) 0.014(2)
C10' 0.069(3) 0.089(3) 0.073(3) 0.028(2) 0.024(2) 0.017(2)
C11' 0.067(2) 0.080(2) 0.057(2) 0.019(2) 0.0125(18) -0.003(2)
C12' 0.086(3) 0.101(3) 0.076(3) 0.012(2) 0.019(2) -0.014(2)
C13' 0.092(3) 0.128(4) 0.081(3) 0.026(3) 0.016(3) -0.028(3)
C14' 0.066(3) 0.147(5) 0.106(4) 0.056(4) 0.023(3) 0.000(3)
C15' 0.083(3) 0.120(4) 0.108(4) 0.057(3) 0.039(3) 0.023(3)
C16' 0.0525(19) 0.0467(18) 0.0544(19) 0.0005(16) 0.0063(15) 0.0014(15)
C17' 0.061(2) 0.0447(17) 0.058(2) -0.0001(16) 0.0102(16) 0.0010(15)
C18' 0.0554(19) 0.0493(17) 0.0522(19) 0.0014(15) 0.0066(15) 0.0002(15)
C19' 0.076(2) 0.059(2) 0.056(2) 0.0031(17) 0.0171(17) 0.0041(18)
C20' 0.099(3) 0.059(2) 0.060(2) -0.0045(18) 0.015(2) 0.010(2)
C21' 0.101(3) 0.050(2) 0.073(2) -0.0045(19) 0.016(2) -0.0041(19)
C22' 0.088(3) 0.0532(19) 0.069(2) 0.0026(18) 0.020(2) -0.0058(18)
N1' 0.079(2) 0.0554(16) 0.0574(17) 0.0036(14) 0.0252(15) 0.0061(15)
N2' 0.084(2) 0.072(2) 0.082(2) 0.019(2) 0.0360(19) 0.0213(19)
N3' 0.0697(19) 0.0661(18) 0.0605(17) 0.0068(15) 0.0195(15) -0.0007(15)
N4' 0.0722(19) 0.0462(15) 0.0526(17) 0.0041(14) 0.0150(14) 0.0007(14)
N5' 0.0704(19) 0.0504(15) 0.0555(17) 0.0034(14) 0.0190(15) 0.0001(13)
N6' 0.0672(17) 0.0492(15) 0.0515(15) -0.0007(13) 0.0170(13) 0.0010(13)
O1' 0.143(3) 0.0830(19) 0.096(2) -0.0020(16) 0.0675(19) 0.0210(18)

loop_
_atom_type_symbol
_atom_type_description
_atom_type_scat_dispersion_real
_atom_type_scat_dispersion_imag
_atom_type_scat_source
C C 0.0181 0.0091 'International Tables Vol C Tables 4.2.6.8 and 6.1.1.4'
H H 0.0000 0.0000 'International Tables Vol C Tables 4.2.6.8 and 6.1.1.4'
N N 0.0311 0.0180 'International Tables Vol C Tables 4.2.6.8 and 6.1.1.4'
O O 0.0492 0.0322 'International Tables Vol C Tables 4.2.6.8 and 6.1.1.4'

loop_
_geom_angle_atom_site_label_1
_geom_angle_atom_site_label_2
_geom_angle_atom_site_label_3
_geom_angle
_geom_angle_site_symmetry_1
_geom_angle_site_symmetry_3
C2 C1 H1 120.9 . .
C2 C1 C6 118.2(4) . .
C6 C1 H1 120.9 . .
C1 C2 H2A 119.7 . .
C1 C2 C3 120.6(4) . .
C3 C2 H2A 119.7 . .
C2 C3 H3 119.4 . .
C2 C3 C4 121.1(4) . .
C4 C3 H3 119.4 . .
C3 C4 H4A 121.0 . .
C5 C4 C3 118.1(4) . .
C5 C4 H4A 121.0 . .
C4 C5 C8 128.1(3) . .
C6 C5 C4 120.7(3) . .
C6 C5 C8 111.1(3) . .
C1 C6 C7 128.9(4) . .
C5 C6 C1 121.2(4) . .
C5 C6 C7 109.9(3) . .
N1 C7 C6 105.8(3) . .
O1 C7 C6 129.3(4) . .
O1 C7 N1 124.8(4) . .
C5 C8 H8 109.1 . .
N1 C8 C5 100.2(3) . .
N1 C8 H8 109.1 . .
N4 C8 C5 112.1(3) . .
N4 C8 H8 109.1 . .
N4 C8 N1 116.9(3) . .
N2 C9 N1 122.1(3) . .
N3 C9 N1 124.5(3) . .
N3 C9 N2 113.4(3) . .
C15 C10 C11 122.0(4) . .
N2 C10 C11 105.7(3) . .
N2 C10 C15 132.3(4) . .
C10 C11 N3 109.7(3) . .
C12 C11 C10 120.6(3) . .
C12 C11 N3 129.7(3) . .
C11 C12 H12 121.0 . .
C13 C12 C11 118.0(4) . .
C13 C12 H12 121.0 . .
C12 C13 H13 119.4 . .
C12 C13 C14 121.2(4) . .
C14 C13 H13 119.4 . .
C13 C14 H14 119.2 . .
C15 C14 C13 121.5(4) . .
C15 C14 H14 119.2 . .
C10 C15 H15 121.7 . .
C14 C15 C10 116.7(4) . .
C14 C15 H15 121.7 . .
N4 C16 N5 121.4(3) . .
N6 C16 N4 124.0(3) . .
N6 C16 N5 114.6(3) . .
C22 C17 C18 122.4(3) . .
C22 C17 N5 131.6(3) . .
N5 C17 C18 106.0(3) . .
C17 C18 N6 110.1(3) . .
C19 C18 C17 119.6(3) . .
C19 C18 N6 130.3(3) . .
C18 C19 H19 120.9 . .
C20 C19 C18 118.3(3) . .
C20 C19 H19 120.9 . .
C19 C20 H20 119.3 . .
C19 C20 C21 121.5(3) . .
C21 C20 H20 119.3 . .
C20 C21 H21 119.4 . .
C22 C21 C20 121.1(3) . .
C22 C21 H21 119.4 . .
C17 C22 H22 121.4 . .
C21 C22 C17 117.1(3) . .
C21 C22 H22 121.4 . .
C7 N1 C8 112.9(3) . .
C9 N1 C7 122.7(3) . .
C9 N1 C8 123.1(3) . .
C9 N2 C10 106.2(3) . .
C9 N2 H2 121(2) . .
C10 N2 H2 132(3) . .
C9 N3 C11 105.0(3) . .
C8 N4 H4 117.3 . .
C16 N4 C8 125.3(3) . .
C16 N4 H4 117.3 . .
C16 N5 C17 105.4(3) . .
C16 N5 H5 116(2) . .
C17 N5 H5 129(2) . .
C16 N6 C18 103.7(3) . .
C2' C1' H1' 121.2 . .
C2' C1' C6' 117.6(4) . .
C6' C1' H1' 121.2 . .
C1' C2' H2'A 119.7 . .
C1' C2' C3' 120.5(4) . .
C3' C2' H2'A 119.7 . .
C2' C3' H3' 119.3 . .
C2' C3' C4' 121.4(4) . .
C4' C3' H3' 119.3 . .
C3' C4' H4'A 120.9 . .
C5' C4' C3' 118.2(4) . .
C5' C4' H4'A 120.9 . .
C4' C5' C6' 120.4(3) . .
C4' C5' C8' 128.6(3) . .
C6' C5' C8' 110.9(3) . .
C1' C6' C7' 129.1(4) . .
C5' C6' C1' 121.8(4) . .
C5' C6' C7' 109.1(3) . .
N1' C7' C6' 106.8(3) . .
O1' C7' C6' 128.9(4) . .
O1' C7' N1' 124.3(4) . .
C5' C8' H8' 110.4 . .
N1' C8' C5' 100.3(3) . .
N1' C8' H8' 110.4 . .
N4' C8' C5' 111.2(3) . .
N4' C8' H8' 110.4 . .
N4' C8' N1' 113.8(3) . .
N2' C9' N1' 121.4(3) . .
N3' C9' N1' 124.4(3) . .
N3' C9' N2' 114.1(4) . .
C11' C10' C15' 121.7(4) . .
N2' C10' C11' 105.7(3) . .
N2' C10' C15' 132.6(4) . .
C10' C11' C12' 121.2(4) . .
C10' C11' N3' 110.2(3) . .
C12' C11' N3' 128.6(4) . .
C11' C12' H12' 121.5 . .
C13' C12' C11' 117.1(4) . .
C13' C12' H12' 121.5 . .
C12' C13' H13' 119.3 . .
C14' C13' C12' 121.4(5) . .
C14' C13' H13' 119.3 . .
C13' C14' H14' 119.0 . .
C13' C14' C15' 122.0(4) . .
C15' C14' H14' 119.0 . .
C10' C15' H15' 121.7 . .
C14' C15' C10' 116.6(5) . .
C14' C15' H15' 121.7 . .
N5' C16' N4' 121.4(3) . .
N6' C16' N4' 124.6(3) . .
N6' C16' N5' 114.0(3) . .
C22' C17' C18' 122.4(3) . .
N5' C17' C18' 105.5(3) . .
N5' C17' C22' 132.1(3) . .
C17' C18' N6' 110.5(3) . .
C19' C18' C17' 120.0(3) . .
C19' C18' N6' 129.5(3) . .
C18' C19' H19' 121.1 . .
C20' C19' C18' 117.8(3) . .
C20' C19' H19' 121.1 . .
C19' C20' H20' 119.4 . .
C19' C20' C21' 121.3(3) . .
C21' C20' H20' 119.4 . .
C20' C21' H21' 119.1 . .
C22' C21' C20' 121.8(3) . .
C22' C21' H21' 119.1 . .
C17' C22' C21' 116.7(3) . .
C17' C22' H22' 121.7 . .
C21' C22' H22' 121.7 . .
C7' N1' C8' 112.8(3) . .
C9' N1' C7' 124.7(3) . .
C9' N1' C8' 122.2(3) . .
C9' N2' C10' 106.1(3) . .
C9' N2' H2' 124(2) . .
C10' N2' H2' 130(2) . .
C9' N3' C11' 103.8(3) . .
C8' N4' H4' 117.3(19) . .
C16' N4' C8' 121.1(3) . .
C16' N4' H4' 114(2) . .
C16' N5' C17' 106.5(3) . .
C16' N5' H5' 118(2) . .
C17' N5' H5' 134(2) . .
C16' N6' C18' 103.5(2) . .

loop_
_geom_bond_atom_site_label_1
_geom_bond_atom_site_label_2
_geom_bond_distance
_geom_bond_site_symmetry_2
C1 H1 0.9300 .
C1 C2 1.378(5) .
C1 C6 1.393(5) .
C2 H2A 0.9300 .
C2 C3 1.379(5) .
C3 H3 0.9300 .
C3 C4 1.393(5) .
C4 H4A 0.9300 .
C4 C5 1.381(4) .
C5 C6 1.373(4) .
C5 C8 1.503(4) .
C6 C7 1.457(5) .
C7 N1 1.391(4) .
C7 O1 1.219(4) .
C8 H8 0.9800 .
C8 N1 1.501(4) .
C8 N4 1.426(4) .
C9 N1 1.382(4) .
C9 N2 1.371(4) .
C9 N3 1.304(4) .
C10 C11 1.391(4) .
C10 C15 1.386(4) .
C10 N2 1.385(4) .
C11 C12 1.386(4) .
C11 N3 1.397(4) .
C12 H12 0.9300 .
C12 C13 1.370(4) .
C13 H13 0.9300 .
C13 C14 1.398(5) .
C14 H14 0.9300 .
C14 C15 1.384(5) .
C15 H15 0.9300 .
C16 N4 1.363(4) .
C16 N5 1.371(4) .
C16 N6 1.325(3) .
C17 C18 1.402(4) .
C17 C22 1.386(4) .
C17 N5 1.393(4) .
C18 C19 1.386(4) .
C18 N6 1.403(4) .
C19 H19 0.9300 .
C19 C20 1.384(4) .
C20 H20 0.9300 .
C20 C21 1.393(5) .
C21 H21 0.9300 .
C21 C22 1.383(4) .
C22 H22 0.9300 .
N2 H2 0.91(4) .
N4 H4 0.8600 .
N5 H5 0.98(3) .
C1' H1' 0.9300 .
C1' C2' 1.377(5) .
C1' C6' 1.392(5) .
C2' H2'A 0.9300 .
C2' C3' 1.383(5) .
C3' H3' 0.9300 .
C3' C4' 1.389(5) .
C4' H4'A 0.9300 .
C4' C5' 1.369(4) .
C5' C6' 1.378(4) .
C5' C8' 1.516(4) .
C6' C7' 1.455(5) .
C7' N1' 1.387(4) .
C7' O1' 1.231(4) .
C8' H8' 0.9800 .
C8' N1' 1.488(4) .
C8' N4' 1.448(4) .
C9' N1' 1.378(4) .
C9' N2' 1.365(4) .
C9' N3' 1.309(4) .
C10' C11' 1.386(5) .
C10' C15' 1.386(5) .
C10' N2' 1.383(5) .
C11' C12' 1.389(5) .
C11' N3' 1.404(4) .
C12' H12' 0.9300 .
C12' C13' 1.385(5) .
C13' H13' 0.9300 .
C13' C14' 1.382(6) .
C14' H14' 0.9300 .
C14' C15' 1.383(6) .
C15' H15' 0.9300 .
C16' N4' 1.374(4) .
C16' N5' 1.362(4) .
C16' N6' 1.325(4) .
C17' C18' 1.393(4) .
C17' C22' 1.380(4) .
C17' N5' 1.380(4) .
C18' C19' 1.390(4) .
C18' N6' 1.400(3) .
C19' H19' 0.9300 .
C19' C20' 1.377(4) .
C20' H20' 0.9300 .
C20' C21' 1.387(4) .
C21' H21' 0.9300 .
C21' C22' 1.381(4) .
C22' H22' 0.9300 .
N2' H2' 0.87(3) .
N4' H4' 0.88(3) .
N5' H5' 0.90(3) .

loop_
_geom_hbond_atom_site_label_D
_geom_hbond_atom_site_label_H
_geom_hbond_atom_site_label_A
_geom_hbond_distance_DH
_geom_hbond_distance_HA
_geom_hbond_distance_DA
_geom_hbond_angle_DHA
_geom_hbond_site_symmetry_A
N2 H2 O1 0.91(4) 2.05(4) 2.676(4) 125(3) .
N2 H2 N4' 0.91(4) 2.95(4) 3.554(4) 125(3) .
N4 H4 N6 0.86 2.11 2.944(3) 164.1 3_566
N5 H5 N3 0.98(3) 1.81(4) 2.726(4) 155(3) .
N2' H2' O1' 0.87(3) 2.14(3) 2.702(5) 122(3) .
N4' H4' N6' 0.88(3) 2.08(3) 2.956(4) 173(3) 3_665
N5' H5' N3' 0.90(3) 1.93(3) 2.788(4) 159(3) .

loop_
_geom_torsion_atom_site_label_1
_geom_torsion_atom_site_label_2
_geom_torsion_atom_site_label_3
_geom_torsion_atom_site_label_4
_geom_torsion
_geom_torsion_site_symmetry_1
_geom_torsion_site_symmetry_2
_geom_torsion_site_symmetry_3
_geom_torsion_site_symmetry_4
C1 C2 C3 C4 -0.9(7) . . . .
C1 C6 C7 N1 179.2(4) . . . .
C1 C6 C7 O1 -1.4(7) . . . .
C2 C1 C6 C5 0.8(6) . . . .
C2 C1 C6 C7 -178.9(4) . . . .
C2 C3 C4 C5 -0.5(6) . . . .
C3 C4 C5 C6 2.0(5) . . . .
C3 C4 C5 C8 -179.9(3) . . . .
C4 C5 C6 C1 -2.2(5) . . . .
C4 C5 C6 C7 177.5(3) . . . .
C4 C5 C8 N1 -176.5(3) . . . .
C4 C5 C8 N4 -51.9(4) . . . .
C5 C6 C7 N1 -0.5(4) . . . .
C5 C6 C7 O1 178.9(4) . . . .
C5 C8 N1 C7 -2.1(3) . . . .
C5 C8 N1 C9 -169.3(3) . . . .
C5 C8 N4 C16 142.1(3) . . . .
C6 C1 C2 C3 0.8(7) . . . .
C6 C5 C8 N1 1.7(3) . . . .
C6 C5 C8 N4 126.4(3) . . . .
C6 C7 N1 C8 1.7(4) . . . .
C6 C7 N1 C9 168.9(3) . . . .
C8 C5 C6 C1 179.4(3) . . . .
C8 C5 C6 C7 -0.9(4) . . . .
C10 C11 C12 C13 0.1(5) . . . .
C10 C11 N3 C9 -1.4(3) . . . .
C11 C10 C15 C14 -1.9(5) . . . .
C11 C10 N2 C9 0.1(4) . . . .
C11 C12 C13 C14 -1.1(5) . . . .
C12 C11 N3 C9 176.4(3) . . . .
C12 C13 C14 C15 0.7(6) . . . .
C13 C14 C15 C10 0.9(5) . . . .
C15 C10 C11 C12 1.5(5) . . . .
C15 C10 C11 N3 179.6(3) . . . .
C15 C10 N2 C9 -178.5(4) . . . .
C17 C18 C19 C20 1.6(5) . . . .
C17 C18 N6 C16 -1.5(3) . . . .
C18 C17 C22 C21 -1.3(5) . . . .
C18 C17 N5 C16 4.3(3) . . . .
C18 C19 C20 C21 -1.0(5) . . . .
C19 C18 N6 C16 176.7(3) . . . .
C19 C20 C21 C22 -0.8(5) . . . .
C20 C21 C22 C17 1.9(5) . . . .
C22 C17 C18 C19 -0.5(5) . . . .
C22 C17 C18 N6 177.9(3) . . . .
C22 C17 N5 C16 -175.4(3) . . . .
N1 C8 N4 C16 -103.1(3) . . . .
N1 C9 N2 C10 177.0(3) . . . .
N1 C9 N3 C11 -176.5(3) . . . .
N2 C9 N1 C7 13.5(5) . . . .
N2 C9 N1 C8 179.5(3) . . . .
N2 C9 N3 C11 1.5(4) . . . .
N2 C10 C11 C12 -177.3(3) . . . .
N2 C10 C11 N3 0.8(4) . . . .
N2 C10 C15 C14 176.5(3) . . . .
N3 C9 N1 C7 -168.6(3) . . . .
N3 C9 N1 C8 -2.7(5) . . . .
N3 C9 N2 C10 -1.0(4) . . . .
N3 C11 C12 C13 -177.6(3) . . . .
N4 C8 N1 C7 -123.4(3) . . . .
N4 C8 N1 C9 69.4(4) . . . .
N4 C16 N5 C17 172.4(3) . . . .
N4 C16 N6 C18 -173.5(3) . . . .
N5 C16 N4 C8 21.0(5) . . . .
N5 C16 N6 C18 4.5(4) . . . .
N5 C17 C18 C19 179.8(3) . . . .
N5 C17 C18 N6 -1.8(3) . . . .
N5 C17 C22 C21 178.4(3) . . . .
N6 C16 N4 C8 -161.1(3) . . . .
N6 C16 N5 C17 -5.7(4) . . . .
N6 C18 C19 C20 -176.4(3) . . . .
O1 C7 N1 C8 -177.7(3) . . . .
O1 C7 N1 C9 -10.4(6) . . . .
C1' C2' C3' C4' 0.9(6) . . . .
C1' C6' C7' N1' -179.9(3) . . . .
C1' C6' C7' O1' -0.4(6) . . . .
C2' C1' C6' C5' 1.1(5) . . . .
C2' C1' C6' C7' -179.7(3) . . . .
C2' C3' C4' C5' -0.9(6) . . . .
C3' C4' C5' C6' 1.1(5) . . . .
C3' C4' C5' C8' 178.9(3) . . . .
C4' C5' C6' C1' -1.2(5) . . . .
C4' C5' C6' C7' 179.5(3) . . . .
C4' C5' C8' N1' -179.3(3) . . . .
C4' C5' C8' N4' -58.6(4) . . . .
C5' C6' C7' N1' -0.7(4) . . . .
C5' C6' C7' O1' 178.8(4) . . . .
C5' C8' N1' C7' 0.9(3) . . . .
C5' C8' N1' C9' -173.2(3) . . . .
C5' C8' N4' C16' 130.2(3) . . . .
C6' C1' C2' C3' -0.9(6) . . . .
C6' C5' C8' N1' -1.3(3) . . . .
C6' C5' C8' N4' 119.4(3) . . . .
C6' C7' N1' C8' -0.2(4) . . . .
C6' C7' N1' C9' 173.8(3) . . . .
C8' C5' C6' C1' -179.4(3) . . . .
C8' C5' C6' C7' 1.3(4) . . . .
C10' C11' C12' C13' 1.1(6) . . . .
C10' C11' N3' C9' -1.7(4) . . . .
C11' C10' C15' C14' -2.1(6) . . . .
C11' C10' N2' C9' -0.8(4) . . . .
C11' C12' C13' C14' -1.8(6) . . . .
C12' C11' N3' C9' 178.2(4) . . . .
C12' C13' C14' C15' 0.6(7) . . . .
C13' C14' C15' C10' 1.3(6) . . . .
C15' C10' C11' C12' 0.9(6) . . . .
C15' C10' C11' N3' -179.2(3) . . . .
C15' C10' N2' C9' -179.9(4) . . . .
C17' C18' C19' C20' 2.6(5) . . . .
C17' C18' N6' C16' 0.6(3) . . . .
C18' C17' C22' C21' 0.6(5) . . . .
C18' C17' N5' C16' 1.5(3) . . . .
C18' C19' C20' C21' -1.1(5) . . . .
C19' C18' N6' C16' -178.4(3) . . . .
C19' C20' C21' C22' -0.7(5) . . . .
C20' C21' C22' C17' 1.0(5) . . . .
C22' C17' C18' C19' -2.4(5) . . . .
C22' C17' C18' N6' 178.5(3) . . . .
C22' C17' N5' C16' -178.3(3) . . . .
N1' C8' N4' C16' -117.3(3) . . . .
N1' C9' N2' C10' 178.3(3) . . . .
N1' C9' N3' C11' -177.3(3) . . . .
N2' C9' N1' C7' 11.8(5) . . . .
N2' C9' N1' C8' -174.8(3) . . . .
N2' C9' N3' C11' 1.1(4) . . . .
N2' C10' C11' C12' -178.3(3) . . . .
N2' C10' C11' N3' 1.5(4) . . . .
N2' C10' C15' C14' 176.9(4) . . . .
N3' C9' N1' C7' -169.9(3) . . . .
N3' C9' N1' C8' 3.6(5) . . . .
N3' C9' N2' C10' -0.2(4) . . . .
N3' C11' C12' C13' -178.8(3) . . . .
N4' C8' N1' C7' -117.9(3) . . . .
N4' C8' N1' C9' 67.9(4) . . . .
N4' C16' N5' C17' 175.3(3) . . . .
N4' C16' N6' C18' -176.0(3) . . . .
N5' C16' N4' C8' 46.3(4) . . . .
N5' C16' N6' C18' 0.4(3) . . . .
N5' C17' C18' C19' 177.7(3) . . . .
N5' C17' C18' N6' -1.4(3) . . . .
N5' C17' C22' C21' -179.6(3) . . . .
N6' C16' N4' C8' -137.5(3) . . . .
N6' C16' N5' C17' -1.3(4) . . . .
N6' C18' C19' C20' -178.5(3) . . . .
O1' C7' N1' C8' -179.7(3) . . . .
O1' C7' N1' C9' -5.8(5) . . . .
